data_2206333
loop_
_publ_author_name
'\,Ci\(gdem Y\"uksektepe'
'Serkan Soylu'
'Hanife  Sara\,co\(glu'
'Nezihe \,Cal\?i\,skan'
'Alaaddin \,Cukuroval\?i'
'\'Ibrahim Y\?ilmaz'
'Cavit Kazaz'

_publ_section_title
;1,4-Bis[(<i>Z</i>)-2-(3-mesityl-3-methylcyclobutyl)-2-(thiosemicarbazono)ethyl]piperazine
 dimethyl sulfoxide disolvate
;
_journal_issue 8
_journal_name_full 'Acta Crystallographica Section E'
_journal_page_first o2384
_journal_page_last o2386
_journal_paper_doi 10.1107/S1600536805020350
_journal_volume 61
_journal_year 2005
_chemical_formula_iupac 'C38 H56 N8 S2 , 2C2 H6 O S'
_chemical_formula_moiety 'C38 H56 N8 S2 , 2C2 H6 O S'
_chemical_formula_sum 'C42 H68 N8 O2 S4'
_chemical_formula_weight 845.28
_chemical_name_systematic
;
1,4-Bis{[(2Z)-2-(3-mesityl-3-methylcyclobutyl)-2-one thiosemicarbazono]ethyl}
piperazine dimethylsulfoxide disolvate
;
_space_group_IT_number 14
_symmetry_cell_setting monoclinic
_symmetry_space_group_name_Hall '-P 2yn'
_symmetry_space_group_name_H-M 'P 1 21/n 1'
_atom_sites_solution_hydrogens geom
_atom_sites_solution_primary direct
_atom_sites_solution_secondary difmap
_audit_creation_method SHELXL97
_cell_angle_alpha 90.00
_cell_angle_beta 91.744(5)
_cell_angle_gamma 90.00
_cell_formula_units_Z 4
_cell_length_a 17.861(11)
_cell_length_b 13.386(6)
_cell_length_c 20.451(13)
_cell_measurement_reflns_used 38974
_cell_measurement_temperature 293(2)
_cell_measurement_theta_max 27.19
_cell_measurement_theta_min 1.49
_cell_volume 4887(5)
_computing_cell_refinement X-AREA
_computing_data_collection 'X-AREA (Stoe & Cie, 2002)'
_computing_data_reduction 'X-RED32 (Stoe & Cie, 2002)'
_computing_molecular_graphics 'ORTEP-3 for Windows (Farrugia, 1997)'
_computing_publication_material 'WinGX (Farrugia, 1999)'
_computing_structure_refinement 'SHELXL97 (Sheldrick, 1997)'
_computing_structure_solution 'SHELXS97 (Sheldrick, 1997)'
_diffrn_ambient_temperature 293(2)
_diffrn_detector_area_resol_mean 6.67
_diffrn_measured_fraction_theta_full 0.999
_diffrn_measured_fraction_theta_max 0.999
_diffrn_measurement_device_type 'Stoe IPDS 2'
_diffrn_measurement_method \w
_diffrn_radiation_monochromator graphite
_diffrn_radiation_source 'fine-focus sealed tube'
_diffrn_radiation_type MoK\a
_diffrn_radiation_wavelength 0.71069
_diffrn_reflns_av_R_equivalents 0.057
_diffrn_reflns_av_sigmaI/netI 0.062
_diffrn_reflns_limit_h_max 21
_diffrn_reflns_limit_h_min -21
_diffrn_reflns_limit_k_max 15
_diffrn_reflns_limit_k_min -15
_diffrn_reflns_limit_l_max 24
_diffrn_reflns_limit_l_min -24
_diffrn_reflns_number 25636
_diffrn_reflns_theta_full 25.00
_diffrn_reflns_theta_max 25.00
_diffrn_reflns_theta_min 1.49
_diffrn_standards_number 0
_exptl_absorpt_coefficient_mu 0.235
_exptl_absorpt_correction_T_max 0.9534
_exptl_absorpt_correction_T_min 0.8755
_exptl_absorpt_correction_type integration
_exptl_absorpt_process_details '(X-RED32; Stoe & Cie, 2002)'
_exptl_crystal_colour yellow
_exptl_crystal_density_diffrn 1.149
_exptl_crystal_density_method 'not measured'
_exptl_crystal_description prism
_exptl_crystal_F_000 1824
_exptl_crystal_size_max 0.34
_exptl_crystal_size_mid 0.30
_exptl_crystal_size_min 0.21
_refine_diff_density_max 0.80
_refine_diff_density_min -0.29
_refine_ls_extinction_method none
_refine_ls_goodness_of_fit_ref 0.94
_refine_ls_hydrogen_treatment constr
_refine_ls_matrix_type full
_refine_ls_number_parameters 548
_refine_ls_number_reflns 8599
_refine_ls_number_restraints 33
_refine_ls_restrained_S_all 0.94
_refine_ls_R_factor_all 0.117
_refine_ls_R_factor_gt 0.058
_refine_ls_shift/su_max 0.009
_refine_ls_shift/su_mean 0.000
_refine_ls_structure_factor_coef Fsqd
_refine_ls_weighting_details 'calc w = 1/[\s^2^(Fo^2^)+(0.0946P)^2^] where P=(Fo^2^+2Fc^2^)/3'
_refine_ls_weighting_scheme calc
_refine_ls_wR_factor_gt 0.148
_refine_ls_wR_factor_ref 0.174
_reflns_number_gt 4458
_reflns_number_total 8599
_reflns_threshold_expression I>2\s(I)
_cod_data_source_file at6012.cif
_cod_data_source_block I
_cod_original_sg_symbol_H-M 'P 21/n'
_cod_database_code 2206333

loop_
_symmetry_equiv_pos_as_xyz
'x, y, z'
'-x+1/2, y+1/2, -z+1/2'
'-x, -y, -z'
'x-1/2, -y-1/2, z-1/2'

loop_
_atom_site_label
_atom_site_fract_x
_atom_site_fract_y
_atom_site_fract_z
_atom_site_U_iso_or_equiv
_atom_site_adp_type
_atom_site_calc_flag
_atom_site_refinement_flags
_atom_site_occupancy
_atom_site_disorder_assembly
_atom_site_disorder_group
_atom_site_type_symbol
S1 0.28838(6) 0.45777(8) 0.09492(7) 0.0910(4) Uani d . 1 . . S
N1 0.42945(18) 0.5130(2) 0.07941(16) 0.0802(9) Uani d . 1 . . N
H1A 0.4747 0.4988 0.0694 0.096 Uiso calc R 1 . . H
H1B 0.4179 0.5730 0.0901 0.096 Uiso calc R 1 . . H
N2 0.40164(17) 0.3497(2) 0.06075(15) 0.0699(8) Uani d . 1 . . N
H2 0.3699 0.3023 0.0537 0.084 Uiso calc R 1 . . H
N3 0.47759(16) 0.3319(2) 0.05408(14) 0.0665(8) Uani d . 1 . . N
N4 0.38578(15) 0.14697(19) 0.07573(12) 0.0555(7) Uani d . 1 . . N
C1 0.3772(2) 0.4417(3) 0.07830(18) 0.0664(9) Uani d . 1 . . C
C2 0.4971(2) 0.2426(3) 0.03972(16) 0.0625(9) Uani d . 1 . . C
C3 0.4445(2) 0.1565(3) 0.02739(17) 0.0675(9) Uani d . 1 . . C
H3A 0.4209 0.1644 -0.0156 0.081 Uiso calc R 1 . . H
H3B 0.4734 0.0951 0.0271 0.081 Uiso calc R 1 . . H
C4 0.3342(2) 0.0661(3) 0.05897(16) 0.0624(9) Uani d . 1 . . C
H4A 0.3611 0.0032 0.0589 0.075 Uiso calc R 1 . . H
H4B 0.3127 0.0770 0.0154 0.075 Uiso calc R 1 . . H
C5 0.27279(19) 0.0611(3) 0.10715(15) 0.0589(8) Uani d . 1 . . C
H5A 0.2440 0.1225 0.1052 0.071 Uiso calc R 1 . . H
H5B 0.2394 0.0062 0.0958 0.071 Uiso calc R 1 . . H
C6 0.5778(2) 0.2233(3) 0.03113(17) 0.0649(9) Uani d . 1 . . C
H6 0.5860 0.2060 -0.0147 0.078 Uiso calc R 1 . . H
C7 0.6362(2) 0.2996(3) 0.05362(19) 0.0719(10) Uani d . 1 . . C
H7A 0.6202 0.3419 0.0891 0.086 Uiso calc R 1 . . H
H7B 0.6558 0.3394 0.0183 0.086 Uiso calc R 1 . . H
C8 0.6889(2) 0.2128(3) 0.07627(17) 0.0665(9) Uani d . 1 . . C
C9 0.6180(2) 0.1467(3) 0.07553(17) 0.0669(9) Uani d . 1 . . C
H9A 0.6247 0.0821 0.0550 0.080 Uiso calc R 1 . . H
H9B 0.5960 0.1395 0.1181 0.080 Uiso calc R 1 . . H
C10 0.7418(2) 0.1829(4) 0.0210(2) 0.0919(13) Uani d . 1 . . C
H10A 0.7135 0.1769 -0.0194 0.138 Uiso calc R 1 . . H
H10B 0.7652 0.1201 0.0315 0.138 Uiso calc R 1 . . H
H10C 0.7796 0.2332 0.0167 0.138 Uiso calc R 1 . . H
C11 0.7330(2) 0.2226(3) 0.14064(19) 0.0724(10) Uani d . 1 . . C
C12 0.7637(2) 0.3152(4) 0.1604(2) 0.0876(12) Uani d . 1 . . C
C13 0.7995(3) 0.3217(5) 0.2210(3) 0.1138(17) Uani d . 1 . . C
H13 0.8191 0.3832 0.2340 0.137 Uiso calc R 1 . . H
C14 0.8080(3) 0.2418(6) 0.2634(3) 0.1155(19) Uani d . 1 . . C
C15 0.7811(3) 0.1509(5) 0.2414(3) 0.1029(16) Uani d . 1 . . C
H15 0.7875 0.0952 0.2681 0.123 Uiso calc R 1 . . H
C16 0.7448(2) 0.1390(4) 0.1807(2) 0.0825(12) Uani d . 1 . . C
C17 0.7237(3) 0.0337(3) 0.1614(3) 0.1063(15) Uani d . 1 . . C
H17A 0.7315 0.0245 0.1156 0.159 Uiso calc R 1 . . H
H17B 0.6719 0.0224 0.1703 0.159 Uiso calc R 1 . . H
H17C 0.7543 -0.0127 0.1861 0.159 Uiso calc R 1 . . H
C18 0.7624(3) 0.4084(4) 0.1185(3) 0.1219(18) Uani d . 1 . . C
H18A 0.7723 0.3908 0.0741 0.183 Uiso calc R 1 . . H
H18B 0.8000 0.4541 0.1346 0.183 Uiso calc R 1 . . H
H18C 0.7140 0.4393 0.1203 0.183 Uiso calc R 1 . . H
C19 0.8471(4) 0.2510(6) 0.3309(3) 0.175(3) Uani d . 1 . . C
H19A 0.8469 0.1873 0.3524 0.263 Uiso calc R 1 . . H
H19B 0.8211 0.2990 0.3567 0.263 Uiso calc R 1 . . H
H19C 0.8979 0.2725 0.3258 0.263 Uiso calc R 1 . . H
S21 0.39990(5) -0.25809(7) 0.14668(5) 0.0707(3) Uani d . 1 . . S
N21 0.25586(16) -0.3095(2) 0.14621(13) 0.0622(7) Uani d . 1 . . N
H21A 0.2097 -0.2967 0.1537 0.075 Uiso calc R 1 . . H
H21B 0.2682 -0.3669 0.1311 0.075 Uiso calc R 1 . . H
N22 0.28530(15) -0.15314(19) 0.18139(13) 0.0618(7) Uani d . 1 . . N
H22 0.3175 -0.1062 0.1883 0.074 Uiso calc R 1 . . H
N23 0.20997(15) -0.1373(2) 0.19471(13) 0.0575(7) Uani d . 1 . . N
N24 0.30364(14) 0.04671(18) 0.17356(12) 0.0520(6) Uani d . 1 . . N
C21 0.30739(19) -0.2415(2) 0.15788(15) 0.0545(8) Uani d . 1 . . C
C22 0.19256(18) -0.0493(2) 0.21356(15) 0.0548(8) Uani d . 1 . . C
C23 0.24486(19) 0.0390(2) 0.22163(16) 0.0592(8) Uani d . 1 . . C
H23A 0.2152 0.0997 0.2196 0.071 Uiso calc R 1 . . H
H23B 0.2685 0.0357 0.2649 0.071 Uiso calc R 1 . . H
C24 0.35528(19) 0.1282(2) 0.19045(15) 0.0581(8) Uani d . 1 . . C
H24A 0.3766 0.1178 0.2341 0.070 Uiso calc R 1 . . H
H24B 0.3284 0.1911 0.1901 0.070 Uiso calc R 1 . . H
C25 0.41677(18) 0.1319(3) 0.14196(15) 0.0588(8) Uani d . 1 . . C
H25A 0.4509 0.1861 0.1532 0.071 Uiso calc R 1 . . H
H25B 0.4449 0.0699 0.1438 0.071 Uiso calc R 1 . . H
C26 0.11384(19) -0.0295(3) 0.23050(18) 0.0638(9) Uani d . 1 . . C
H26 0.1129 0.0159 0.2681 0.077 Uiso calc R 1 . . H
C27 0.05893(19) -0.1146(3) 0.24037(16) 0.0643(9) Uani d . 1 . . C
H27A 0.0500 -0.1289 0.2860 0.077 Uiso calc R 1 . . H
H27B 0.0715 -0.1752 0.2170 0.077 Uiso calc R 1 . . H
C29 0.0602(2) 0.0092(3) 0.1761(2) 0.0742(10) Uani d . 1 . . C
H29A 0.0731 -0.0122 0.1326 0.089 Uiso calc R 1 . . H
H29B 0.0520 0.0809 0.1775 0.089 Uiso calc R 1 . . H
C28 -0.00416(19) -0.0529(3) 0.20620(17) 0.0663(9) Uani d . 1 . . C
C30 -0.0474(2) 0.0099(4) 0.2558(2) 0.1062(16) Uani d . 1 . . C
H30A -0.0125 0.0433 0.2850 0.159 Uiso calc R 1 . . H
H30B -0.0790 -0.0331 0.2805 0.159 Uiso calc R 1 . . H
H30C -0.0777 0.0586 0.2328 0.159 Uiso calc R 1 . . H
C31 -0.05851(18) -0.1063(3) 0.15943(17) 0.0637(9) Uani d . 1 . . C
C32 -0.0865(2) -0.2011(3) 0.17466(17) 0.0685(10) Uani d . 1 . . C
C33 -0.1321(2) -0.2510(3) 0.12988(19) 0.0789(11) Uani d . 1 . . C
H33 -0.1499 -0.3139 0.1409 0.095 Uiso calc R 1 . . H
C34 -0.1524(2) -0.2122(4) 0.06968(19) 0.0811(11) Uani d . 1 . . C
C35 -0.1286(2) -0.1176(4) 0.05677(19) 0.0825(12) Uani d . 1 . . C
H35 -0.1431 -0.0886 0.0170 0.099 Uiso calc R 1 . . H
C36 -0.0838(2) -0.0624(3) 0.1001(2) 0.0757(11) Uani d . 1 . . C
C37 -0.0663(3) 0.0441(3) 0.0810(3) 0.1128(17) Uani d . 1 . . C
H37A -0.0738 0.0874 0.1176 0.169 Uiso calc R 1 . . H
H37B -0.0989 0.0640 0.0451 0.169 Uiso calc R 1 . . H
H37C -0.0152 0.0485 0.0682 0.169 Uiso calc R 1 . . H
C38 -0.0703(2) -0.2533(4) 0.23932(19) 0.0948(14) Uani d . 1 . . C
H38A -0.0683 -0.2048 0.2739 0.142 Uiso calc R 1 . . H
H38B -0.0231 -0.2874 0.2377 0.142 Uiso calc R 1 . . H
H38C -0.1093 -0.3007 0.2473 0.142 Uiso calc R 1 . . H
C39 -0.1993(3) -0.2730(4) 0.0210(2) 0.1232(19) Uani d . 1 . . C
H39A -0.1776 -0.3382 0.0165 0.185 Uiso calc R 1 . . H
H39B -0.2006 -0.2399 -0.0207 0.185 Uiso calc R 1 . . H
H39C -0.2493 -0.2793 0.0363 0.185 Uiso calc R 1 . . H
S44A 0.0126(2) 0.3200(2) 0.16552(15) 0.1130(11) Uani d PDU 0.821(9) A 1 S
O44A -0.0107(5) 0.3603(8) 0.1014(3) 0.170(3) Uani d PDU 0.821(9) A 1 O
C44A 0.0054(5) 0.4236(6) 0.2215(4) 0.125(3) Uani d PDU 0.821(9) A 1 C
H44A -0.0464 0.4396 0.2270 0.187 Uiso calc PR 0.821(9) A 1 H
H44B 0.0308 0.4806 0.2042 0.187 Uiso calc PR 0.821(9) A 1 H
H44C 0.0281 0.4057 0.2630 0.187 Uiso calc PR 0.821(9) A 1 H
C45A 0.1122(5) 0.3131(8) 0.1665(5) 0.141(3) Uani d PDU 0.821(9) A 1 C
H45A 0.1275 0.2656 0.1344 0.211 Uiso calc PR 0.821(9) A 1 H
H45B 0.1303 0.2924 0.2090 0.211 Uiso calc PR 0.821(9) A 1 H
H45C 0.1324 0.3776 0.1565 0.211 Uiso calc PR 0.821(9) A 1 H
S44B 0.0500(13) 0.3003(12) 0.1380(10) 0.151(4) Uani d PDU 0.179(9) A 2 S
O44B 0.023(3) 0.347(4) 0.0770(13) 0.169(10) Uani d PDU 0.179(9) A 2 O
C44B -0.005(2) 0.384(3) 0.188(2) 0.126(9) Uani d PDU 0.179(9) A 2 C
H44D -0.0569 0.3642 0.1848 0.189 Uiso calc PR 0.179(9) A 2 H
H44E -0.0002 0.4510 0.1723 0.189 Uiso calc PR 0.179(9) A 2 H
H44F 0.0124 0.3799 0.2325 0.189 Uiso calc PR 0.179(9) A 2 H
C45B 0.119(2) 0.379(3) 0.175(2) 0.147(11) Uani d PDU 0.179(9) A 2 C
H45D 0.1674 0.3624 0.1582 0.220 Uiso calc PR 0.179(9) A 2 H
H45E 0.1200 0.3703 0.2212 0.220 Uiso calc PR 0.179(9) A 2 H
H45F 0.1078 0.4476 0.1643 0.220 Uiso calc PR 0.179(9) A 2 H
S55 0.04819(6) 0.62514(9) 0.08527(5) 0.0848(3) Uani d . 1 . . S
O55 0.09531(17) 0.6292(2) 0.14704(12) 0.0981(9) Uani d . 1 . . O
C55 0.0575(3) 0.7424(3) 0.0477(2) 0.1013(14) Uani d . 1 . . C
H55A 0.0313 0.7918 0.0722 0.152 Uiso calc R 1 . . H
H55B 0.0367 0.7396 0.0039 0.152 Uiso calc R 1 . . H
H55C 0.1095 0.7599 0.0465 0.152 Uiso calc R 1 . . H
C56 0.1000(3) 0.5530(4) 0.0302(2) 0.1084(16) Uani d . 1 . . C
H56A 0.1012 0.4847 0.0445 0.163 Uiso calc R 1 . . H
H56B 0.1502 0.5783 0.0289 0.163 Uiso calc R 1 . . H
H56C 0.0768 0.5568 -0.0127 0.163 Uiso calc R 1 . . H

loop_
_atom_site_aniso_label
_atom_site_aniso_U_11
_atom_site_aniso_U_22
_atom_site_aniso_U_33
_atom_site_aniso_U_12
_atom_site_aniso_U_13
_atom_site_aniso_U_23
S1 0.0648(6) 0.0768(7) 0.1310(10) 0.0079(5) -0.0017(6) -0.0288(6)
N1 0.072(2) 0.0575(18) 0.112(3) 0.0049(17) 0.0081(18) -0.0017(17)
N2 0.066(2) 0.0538(17) 0.090(2) 0.0037(15) 0.0055(16) -0.0096(15)
N3 0.0575(18) 0.0665(18) 0.0761(19) 0.0048(15) 0.0112(15) -0.0011(15)
N4 0.0598(17) 0.0545(15) 0.0522(15) 0.0018(13) 0.0024(13) -0.0105(12)
C1 0.069(2) 0.056(2) 0.074(2) 0.0032(19) -0.0033(18) -0.0029(17)
C2 0.065(2) 0.063(2) 0.060(2) 0.0063(19) 0.0141(16) -0.0030(17)
C3 0.070(2) 0.067(2) 0.066(2) 0.0001(19) 0.0141(18) -0.0158(17)
C4 0.068(2) 0.062(2) 0.0560(19) -0.0032(18) -0.0035(16) -0.0136(16)
C5 0.061(2) 0.0581(19) 0.0573(19) -0.0025(16) -0.0085(16) -0.0104(15)
C6 0.069(2) 0.070(2) 0.0575(19) 0.0043(19) 0.0200(17) -0.0047(17)
C7 0.069(2) 0.069(2) 0.080(2) 0.003(2) 0.0207(19) 0.0081(19)
C8 0.060(2) 0.073(2) 0.068(2) 0.0064(19) 0.0222(18) -0.0018(18)
C9 0.069(2) 0.064(2) 0.068(2) 0.0081(19) 0.0196(18) -0.0083(17)
C10 0.079(3) 0.116(3) 0.083(3) 0.012(3) 0.033(2) -0.003(2)
C11 0.057(2) 0.088(3) 0.073(2) 0.012(2) 0.0199(19) -0.003(2)
C12 0.067(3) 0.104(4) 0.092(3) 0.007(2) 0.008(2) -0.015(3)
C13 0.088(4) 0.127(5) 0.127(5) 0.008(3) 0.006(3) -0.030(4)
C14 0.075(3) 0.184(6) 0.087(3) 0.029(4) 0.002(3) -0.025(4)
C15 0.073(3) 0.140(5) 0.096(4) 0.036(3) 0.015(3) 0.013(3)
C16 0.059(2) 0.111(4) 0.078(3) 0.020(2) 0.015(2) 0.007(3)
C17 0.100(4) 0.090(3) 0.129(4) 0.019(3) 0.013(3) 0.029(3)
C18 0.123(4) 0.097(4) 0.146(5) -0.030(3) -0.001(4) -0.003(3)
C19 0.141(6) 0.264(9) 0.119(5) 0.047(6) -0.027(4) -0.031(5)
S21 0.0622(6) 0.0707(6) 0.0792(6) 0.0075(5) 0.0041(5) -0.0112(5)
N21 0.0652(19) 0.0483(15) 0.0735(18) 0.0022(15) 0.0062(14) -0.0020(13)
N22 0.0532(17) 0.0505(16) 0.0817(19) 0.0018(13) 0.0026(14) -0.0079(14)
N23 0.0490(16) 0.0542(16) 0.0694(17) 0.0021(13) 0.0034(13) -0.0072(13)
N24 0.0560(16) 0.0496(15) 0.0500(14) -0.0032(12) -0.0046(12) -0.0075(11)
C21 0.062(2) 0.0478(18) 0.0537(18) 0.0058(17) 0.0010(15) 0.0065(15)
C22 0.055(2) 0.056(2) 0.0540(18) 0.0019(16) -0.0017(15) -0.0021(15)
C23 0.062(2) 0.0547(19) 0.0604(19) -0.0002(17) 0.0016(16) -0.0118(15)
C24 0.065(2) 0.0575(19) 0.0521(18) -0.0080(17) -0.0024(16) -0.0091(15)
C25 0.055(2) 0.0579(19) 0.063(2) -0.0045(16) -0.0041(16) -0.0108(16)
C26 0.058(2) 0.062(2) 0.072(2) 0.0035(18) 0.0035(17) -0.0159(17)
C27 0.057(2) 0.078(2) 0.058(2) 0.0032(19) 0.0003(16) -0.0007(17)
C29 0.065(2) 0.054(2) 0.103(3) 0.0083(18) -0.006(2) 0.001(2)
C28 0.051(2) 0.075(2) 0.073(2) 0.0094(18) 0.0015(17) -0.0071(18)
C30 0.070(3) 0.128(4) 0.121(4) 0.025(3) 0.005(3) -0.046(3)
C31 0.0444(19) 0.078(2) 0.068(2) 0.0097(18) 0.0024(16) 0.0056(19)
C32 0.053(2) 0.095(3) 0.058(2) -0.001(2) 0.0034(16) 0.009(2)
C33 0.067(2) 0.089(3) 0.081(3) -0.009(2) -0.006(2) 0.010(2)
C34 0.072(3) 0.099(3) 0.072(3) 0.006(2) -0.008(2) -0.005(2)
C35 0.073(3) 0.105(3) 0.069(2) 0.019(3) -0.012(2) 0.013(2)
C36 0.055(2) 0.083(3) 0.089(3) 0.015(2) -0.003(2) 0.011(2)
C37 0.099(4) 0.092(3) 0.145(4) 0.014(3) -0.034(3) 0.038(3)
C38 0.077(3) 0.130(4) 0.077(3) -0.031(3) -0.006(2) 0.030(3)
C39 0.134(5) 0.136(4) 0.096(3) -0.007(4) -0.048(3) -0.014(3)
S44A 0.135(2) 0.1055(16) 0.0966(17) -0.0188(15) -0.0274(14) 0.0090(12)
O44A 0.214(9) 0.199(6) 0.092(4) 0.004(6) -0.062(5) 0.017(5)
C44A 0.162(7) 0.108(6) 0.103(5) -0.006(5) -0.007(5) -0.003(4)
C45A 0.132(7) 0.184(10) 0.106(5) 0.026(8) -0.022(5) 0.000(7)
S44B 0.167(9) 0.143(7) 0.140(8) -0.021(7) -0.008(8) 0.019(7)
O44B 0.23(2) 0.198(17) 0.080(15) -0.012(18) -0.043(16) 0.008(16)
C44B 0.165(18) 0.086(17) 0.127(19) -0.001(16) -0.001(18) -0.032(15)
C45B 0.155(18) 0.17(2) 0.114(16) -0.01(2) -0.014(15) 0.00(2)
S55 0.0773(7) 0.1003(8) 0.0765(7) -0.0039(6) 0.0000(5) 0.0025(6)
O55 0.098(2) 0.136(3) 0.0590(15) -0.0207(19) -0.0130(14) 0.0075(16)
C55 0.107(4) 0.102(3) 0.096(3) 0.010(3) 0.015(3) 0.012(3)
C56 0.115(4) 0.125(4) 0.085(3) 0.033(3) -0.002(3) 0.008(3)

loop_
_atom_type_symbol
_atom_type_description
_atom_type_scat_dispersion_real
_atom_type_scat_dispersion_imag
_atom_type_scat_source
C C 0.0033 0.0016 'International Tables Vol C Tables 4.2.6.8 and 6.1.1.4'
H H 0.0000 0.0000 'International Tables Vol C Tables 4.2.6.8 and 6.1.1.4'
N N 0.0061 0.0033 'International Tables Vol C Tables 4.2.6.8 and 6.1.1.4'
S S 0.1246 0.1234 'International Tables Vol C Tables 4.2.6.8 and 6.1.1.4'
O O 0.0106 0.0060 'International Tables Vol C Tables 4.2.6.8 and 6.1.1.4'

loop_
_geom_angle_atom_site_label_1
_geom_angle_atom_site_label_2
_geom_angle_atom_site_label_3
_geom_angle
C1 N1 H1A 120.0
C1 N1 H1B 120.0
H1A N1 H1B 120.0
C1 N2 N3 120.3(3)
C1 N2 H2 119.9
N3 N2 H2 119.9
C2 N3 N2 117.1(3)
C4 N4 C25 109.6(3)
C4 N4 C3 111.5(2)
C25 N4 C3 112.2(3)
N1 C1 N2 115.0(3)
N1 C1 S1 125.5(3)
N2 C1 S1 119.5(3)
N3 C2 C6 117.5(3)
N3 C2 C3 125.5(3)
C6 C2 C3 116.9(3)
N4 C3 C2 114.2(3)
N4 C3 H3A 108.7
C2 C3 H3A 108.7
N4 C3 H3B 108.7
C2 C3 H3B 108.7
H3A C3 H3B 107.6
N4 C4 C5 110.5(3)
N4 C4 H4A 109.6
C5 C4 H4A 109.6
N4 C4 H4B 109.6
C5 C4 H4B 109.6
H4A C4 H4B 108.1
N24 C5 C4 110.8(3)
N24 C5 H5A 109.5
C4 C5 H5A 109.5
N24 C5 H5B 109.5
C4 C5 H5B 109.5
H5A C5 H5B 108.1
C2 C6 C7 120.6(3)
C2 C6 C9 119.1(3)
C7 C6 C9 88.0(3)
C2 C6 H6 109.1
C7 C6 H6 109.1
C9 C6 H6 109.1
C6 C7 C8 89.5(3)
C6 C7 H7A 113.7
C8 C7 H7A 113.7
C6 C7 H7B 113.7
C8 C7 H7B 113.7
H7A C7 H7B 111.0
C11 C8 C9 117.5(3)
C11 C8 C10 110.1(3)
C9 C8 C10 111.3(3)
C11 C8 C7 119.0(3)
C9 C8 C7 86.4(3)
C10 C8 C7 110.7(3)
C6 C9 C8 89.5(3)
C6 C9 H9A 113.7
C8 C9 H9A 113.7
C6 C9 H9B 113.7
C8 C9 H9B 113.7
H9A C9 H9B 111.0
C8 C10 H10A 109.5
C8 C10 H10B 109.5
H10A C10 H10B 109.5
C8 C10 H10C 109.5
H10A C10 H10C 109.5
H10B C10 H10C 109.5
C16 C11 C12 119.0(4)
C16 C11 C8 120.2(4)
C12 C11 C8 120.8(4)
C13 C12 C11 118.6(5)
C13 C12 C18 117.1(5)
C11 C12 C18 124.3(4)
C12 C13 C14 123.6(6)
C12 C13 H13 118.2
C14 C13 H13 118.2
C15 C14 C13 116.6(5)
C15 C14 C19 120.7(7)
C13 C14 C19 122.7(7)
C14 C15 C16 122.7(5)
C14 C15 H15 118.6
C16 C15 H15 118.6
C15 C16 C11 119.3(5)
C15 C16 C17 116.5(5)
C11 C16 C17 124.2(4)
C16 C17 H17A 109.5
C16 C17 H17B 109.5
H17A C17 H17B 109.5
C16 C17 H17C 109.5
H17A C17 H17C 109.5
H17B C17 H17C 109.5
C12 C18 H18A 109.5
C12 C18 H18B 109.5
H18A C18 H18B 109.5
C12 C18 H18C 109.5
H18A C18 H18C 109.5
H18B C18 H18C 109.5
C14 C19 H19A 109.5
C14 C19 H19B 109.5
H19A C19 H19B 109.5
C14 C19 H19C 109.5
H19A C19 H19C 109.5
H19B C19 H19C 109.5
C21 N21 H21A 120.0
C21 N21 H21B 120.0
H21A N21 H21B 120.0
C21 N22 N23 120.0(3)
C21 N22 H22 120.0
N23 N22 H22 120.0
C22 N23 N22 116.3(3)
C24 N24 C5 109.7(2)
C24 N24 C23 110.7(2)
C5 N24 C23 112.0(3)
N21 C21 N22 117.7(3)
N21 C21 S21 124.6(3)
N22 C21 S21 117.7(3)
N23 C22 C26 118.5(3)
N23 C22 C23 126.6(3)
C26 C22 C23 114.9(3)
N24 C23 C22 115.8(3)
N24 C23 H23A 108.3
C22 C23 H23A 108.3
N24 C23 H23B 108.3
C22 C23 H23B 108.3
H23A C23 H23B 107.4
N24 C24 C25 109.7(2)
N24 C24 H24A 109.7
C25 C24 H24A 109.7
N24 C24 H24B 109.7
C25 C24 H24B 109.7
H24A C24 H24B 108.2
N4 C25 C24 110.6(3)
N4 C25 H25A 109.5
C24 C25 H25A 109.5
N4 C25 H25B 109.5
C24 C25 H25B 109.5
H25A C25 H25B 108.1
C22 C26 C27 121.1(3)
C22 C26 C29 117.8(3)
C27 C26 C29 87.6(3)
C22 C26 H26 109.5
C27 C26 H26 109.5
C29 C26 H26 109.5
C26 C27 C28 90.2(3)
C26 C27 H27A 113.6
C28 C27 H27A 113.6
C26 C27 H27B 113.6
C28 C27 H27B 113.6
H27A C27 H27B 110.9
C26 C29 C28 89.2(3)
C26 C29 H29A 113.8
C28 C29 H29A 113.8
C26 C29 H29B 113.8
C28 C29 H29B 113.8
H29A C29 H29B 111.0
C31 C28 C30 110.3(3)
C31 C28 C27 118.4(3)
C30 C28 C27 111.5(3)
C31 C28 C29 117.8(3)
C30 C28 C29 111.0(3)
C27 C28 C29 85.9(3)
C28 C30 H30A 109.5
C28 C30 H30B 109.5
H30A C30 H30B 109.5
C28 C30 H30C 109.5
H30A C30 H30C 109.5
H30B C30 H30C 109.5
C32 C31 C36 117.5(3)
C32 C31 C28 120.7(3)
C36 C31 C28 121.8(3)
C33 C32 C31 119.9(3)
C33 C32 C38 116.7(4)
C31 C32 C38 123.5(4)
C34 C33 C32 123.1(4)
C34 C33 H33 118.5
C32 C33 H33 118.5
C35 C34 C33 116.7(4)
C35 C34 C39 122.6(4)
C33 C34 C39 120.7(4)
C34 C35 C36 123.2(4)
C34 C35 H35 118.4
C36 C35 H35 118.4
C35 C36 C31 119.4(4)
C35 C36 C37 117.1(4)
C31 C36 C37 123.4(4)
C36 C37 H37A 109.5
C36 C37 H37B 109.5
H37A C37 H37B 109.5
C36 C37 H37C 109.5
H37A C37 H37C 109.5
H37B C37 H37C 109.5
C32 C38 H38A 109.5
C32 C38 H38B 109.5
H38A C38 H38B 109.5
C32 C38 H38C 109.5
H38A C38 H38C 109.5
H38B C38 H38C 109.5
C34 C39 H39A 109.5
C34 C39 H39B 109.5
H39A C39 H39B 109.5
C34 C39 H39C 109.5
H39A C39 H39C 109.5
H39B C39 H39C 109.5
O55 S55 C55 106.2(2)
O55 S55 C56 105.4(2)
C55 S55 C56 98.7(2)
S55 C55 H55A 109.5
S55 C55 H55B 109.5
H55A C55 H55B 109.5
S55 C55 H55C 109.5
H55A C55 H55C 109.5
H55B C55 H55C 109.5
S55 C56 H56A 109.5
S55 C56 H56B 109.5
H56A C56 H56B 109.5
S55 C56 H56C 109.5
H56A C56 H56C 109.5
H56B C56 H56C 109.5

loop_
_geom_bond_atom_site_label_1
_geom_bond_atom_site_label_2
_geom_bond_distance
S1 C1 1.647(4)
N1 C1 1.334(5)
N1 H1A 0.8600
N1 H1B 0.8600
N2 C1 1.359(4)
N2 N3 1.388(4)
N2 H2 0.8600
N3 C2 1.281(4)
N4 C4 1.456(4)
N4 C25 1.462(4)
N4 C3 1.469(4)
C2 C6 1.480(5)
C2 C3 1.503(5)
C3 H3A 0.9700
C3 H3B 0.9700
C4 C5 1.497(5)
C4 H4A 0.9700
C4 H4B 0.9700
C5 N24 1.463(4)
C5 H5A 0.9700
C5 H5B 0.9700
C6 C7 1.521(5)
C6 C9 1.533(5)
C6 H6 0.9800
C7 C8 1.557(5)
C7 H7A 0.9700
C7 H7B 0.9700
C8 C11 1.519(5)
C8 C9 1.544(5)
C8 C10 1.548(5)
C9 H9A 0.9700
C9 H9B 0.9700
C10 H10A 0.9600
C10 H10B 0.9600
C10 H10C 0.9600
C11 C16 1.400(6)
C11 C12 1.410(6)
C12 C13 1.380(7)
C12 C18 1.512(7)
C13 C14 1.383(8)
C13 H13 0.9300
C14 C15 1.379(8)
C14 C19 1.533(8)
C15 C16 1.391(7)
C15 H15 0.9300
C16 C17 1.508(6)
C17 H17A 0.9600
C17 H17B 0.9600
C17 H17C 0.9600
C18 H18A 0.9600
C18 H18B 0.9600
C18 H18C 0.9600
C19 H19A 0.9600
C19 H19B 0.9600
C19 H19C 0.9600
S21 C21 1.690(4)
N21 C21 1.312(4)
N21 H21A 0.8600
N21 H21B 0.8600
N22 C21 1.340(4)
N22 N23 1.397(4)
N22 H22 0.8600
N23 C22 1.280(4)
N24 C24 1.463(4)
N24 C23 1.464(4)
C22 C26 1.482(5)
C22 C23 1.513(5)
C23 H23A 0.9700
C23 H23B 0.9700
C24 C25 1.503(4)
C24 H24A 0.9700
C24 H24B 0.9700
C25 H25A 0.9700
C25 H25B 0.9700
C26 C27 1.521(5)
C26 C29 1.536(5)
C26 H26 0.9800
C27 C28 1.547(5)
C27 H27A 0.9700
C27 H27B 0.9700
C29 C28 1.560(5)
C29 H29A 0.9700
C29 H29B 0.9700
C28 C31 1.520(5)
C28 C30 1.543(5)
C30 H30A 0.9600
C30 H30B 0.9600
C30 H30C 0.9600
C31 C32 1.402(5)
C31 C36 1.410(5)
C32 C33 1.380(5)
C32 C38 1.516(5)
C33 C34 1.375(5)
C33 H33 0.9300
C34 C35 1.365(6)
C34 C39 1.518(6)
C35 C36 1.388(6)
C35 H35 0.9300
C36 C37 1.514(6)
C37 H37A 0.9600
C37 H37B 0.9600
C37 H37C 0.9600
C38 H38A 0.9600
C38 H38B 0.9600
C38 H38C 0.9600
C39 H39A 0.9600
C39 H39B 0.9600
C39 H39C 0.9600
S55 O55 1.497(3)
S55 C55 1.758(5)
S55 C56 1.766(5)
C55 H55A 0.9600
C55 H55B 0.9600
C55 H55C 0.9600
C56 H56A 0.9600
C56 H56B 0.9600
C56 H56C 0.9600

loop_
_geom_hbond_atom_site_label_D
_geom_hbond_atom_site_label_H
_geom_hbond_atom_site_label_A
_geom_hbond_site_symmetry_A
_geom_hbond_distance_DH
_geom_hbond_distance_HA
_geom_hbond_distance_DA
_geom_hbond_angle_DHA
_geom_hbond_publ_flag
N1 H1A N3 . 0.86 2.26 2.629(4) 106 yes
N1 H1B S21 1_565 0.86 2.56 3.407(4) 167 yes
N2 H2 N4 . 0.86 2.14 2.747(4) 127 yes
N21 H21A O55 1_545 0.86 2.27 2.983(5) 140 yes
N21 H21A N23 . 0.86 2.29 2.649(4) 105 yes
N21 H21B S1 1_545 0.86 2.49 3.344(4) 172 yes
N22 H22 N24 . 0.86 2.08 2.701(4) 128 yes
C6 H6 S21 3_655 0.98 2.81 3.700(4) 152 yes
C24 H24A O55 2_545 0.97 2.47 3.413(5) 163 yes
C44A H44B O55 . 0.96 2.59 3.553(9) 175 yes
C55 H55B O44A 3_565 0.96 2.57 3.425(9) 149 yes
C56 H56C O44A 3_565 0.96 2.41 3.297(9) 154 yes

loop_
_geom_torsion_atom_site_label_1
_geom_torsion_atom_site_label_2
_geom_torsion_atom_site_label_3
_geom_torsion_atom_site_label_4
_geom_torsion
C1 N2 N3 C2 177.6(3)
N3 N2 C1 N1 8.6(5)
N3 N2 C1 S1 -172.4(3)
N2 N3 C2 C6 178.7(3)
N2 N3 C2 C3 2.1(5)
C4 N4 C3 C2 176.6(3)
C25 N4 C3 C2 -60.1(4)
N3 C2 C3 N4 -46.1(5)
C6 C2 C3 N4 137.3(3)
C25 N4 C4 C5 57.9(3)
C3 N4 C4 C5 -177.3(3)
N4 C4 C5 N24 -58.1(4)
N3 C2 C6 C7 13.7(5)
C3 C2 C6 C7 -169.4(3)
N3 C2 C6 C9 120.1(4)
C3 C2 C6 C9 -62.9(4)
C2 C6 C7 C8 142.3(3)
C9 C6 C7 C8 19.3(2)
C6 C7 C8 C11 -138.8(3)
C6 C7 C8 C9 -19.2(2)
C6 C7 C8 C10 92.3(3)
C2 C6 C9 C8 -143.7(3)
C7 C6 C9 C8 -19.5(2)
C11 C8 C9 C6 140.0(3)
C10 C8 C9 C6 -91.8(3)
C7 C8 C9 C6 19.0(2)
C9 C8 C11 C16 41.4(4)
C10 C8 C11 C16 -87.4(4)
C7 C8 C11 C16 143.4(3)
C9 C8 C11 C12 -139.8(3)
C10 C8 C11 C12 91.4(4)
C7 C8 C11 C12 -37.9(5)
C16 C11 C12 C13 -4.9(6)
C8 C11 C12 C13 176.3(4)
C16 C11 C12 C18 173.0(4)
C8 C11 C12 C18 -5.8(6)
C11 C12 C13 C14 0.9(7)
C18 C12 C13 C14 -177.2(5)
C12 C13 C14 C15 2.7(8)
C12 C13 C14 C19 -179.2(5)
C13 C14 C15 C16 -2.3(7)
C19 C14 C15 C16 179.6(4)
C14 C15 C16 C11 -1.7(6)
C14 C15 C16 C17 175.7(4)
C12 C11 C16 C15 5.3(5)
C8 C11 C16 C15 -175.9(3)
C12 C11 C16 C17 -171.8(4)
C8 C11 C16 C17 6.9(5)
C21 N22 N23 C22 -176.2(3)
C4 C5 N24 C24 58.0(3)
C4 C5 N24 C23 -178.6(3)
N23 N22 C21 N21 2.2(4)
N23 N22 C21 S21 -176.7(2)
N22 N23 C22 C26 -178.0(3)
N22 N23 C22 C23 1.2(5)
C24 N24 C23 C22 -173.8(3)
C5 N24 C23 C22 63.3(4)
N23 C22 C23 N24 36.2(5)
C26 C22 C23 N24 -144.6(3)
C5 N24 C24 C25 -58.1(3)
C23 N24 C24 C25 177.7(3)
C4 N4 C25 C24 -58.7(3)
C3 N4 C25 C24 176.9(3)
N24 C24 C25 N4 59.1(4)
N23 C22 C26 C27 13.7(5)
C23 C22 C26 C27 -165.6(3)
N23 C22 C26 C29 -91.6(4)
C23 C22 C26 C29 89.2(4)
C22 C26 C27 C28 -141.7(3)
C29 C26 C27 C28 -20.3(3)
C22 C26 C29 C28 144.3(3)
C27 C26 C29 C28 20.1(3)
C26 C27 C28 C31 139.5(3)
C26 C27 C28 C30 -91.0(3)
C26 C27 C28 C29 20.0(3)
C26 C29 C28 C31 -139.9(3)
C26 C29 C28 C30 91.7(3)
C26 C29 C28 C27 -19.8(2)
C30 C28 C31 C32 -88.7(4)
C27 C28 C31 C32 41.4(4)
C29 C28 C31 C32 142.6(3)
C30 C28 C31 C36 90.2(4)
C27 C28 C31 C36 -139.7(3)
C29 C28 C31 C36 -38.6(5)
C36 C31 C32 C33 5.1(5)
C28 C31 C32 C33 -176.0(3)
C36 C31 C32 C38 -174.0(4)
C28 C31 C32 C38 4.9(5)
C31 C32 C33 C34 -0.2(6)
C38 C32 C33 C34 179.0(4)
C32 C33 C34 C35 -3.6(6)
C32 C33 C34 C39 176.7(4)
C33 C34 C35 C36 2.4(6)
C39 C34 C35 C36 -178.0(4)
C34 C35 C36 C31 2.6(6)
C34 C35 C36 C37 -175.9(4)
C32 C31 C36 C35 -6.3(5)
C28 C31 C36 C35 174.8(3)
C32 C31 C36 C37 172.1(4)
C28 C31 C36 C37 -6.8(6)
